data_1519497
loop_
_publ_author_name
'Molla, Habib Ali'
'Bhowmick, Rahul'
'Katarkar, Atul'
'Chaudhuri, Keya'
'Gangopadhyay, Sumana'
'Ali, Mahammad'

_publ_section_title
;
 A novel rhodamine-3,4-dihydro-2H-1,3-benzoxazine conjugate as a highly
 sensitive and selective chemosensor for Fe3+ions with cytoplasmic cell
 imaging possibilities
;
_journal_issue 12
_journal_name_full 'Anal. Methods'
_journal_page_first 5149
_journal_paper_doi 10.1039/C5AY00754B
_journal_volume 7
_journal_year 2015
_chemical_formula_moiety 'C46 H58 N4 O3'
_chemical_formula_sum 'C46 H58 N4 O3'
_chemical_formula_weight 714.96
_chemical_name_systematic HABIB-L
_space_group_IT_number 14
_symmetry_cell_setting monoclinic
_symmetry_space_group_name_Hall '-P 2ybc'
_symmetry_space_group_name_H-M 'P 1 21/c 1'
_atom_sites_solution_hydrogens geom
_atom_sites_solution_primary direct
_atom_sites_solution_secondary difmap
_audit_creation_method SHELXL-97
_audit_update_record
;
2014-10-14 deposited with the CCDC.
2015-05-11 downloaded from the CCDC.
;
_cell_angle_alpha 90.00
_cell_angle_beta 105.015(3)
_cell_angle_gamma 90.00
_cell_formula_units_Z 4
_cell_length_a 17.313(3)
_cell_length_b 24.678(4)
_cell_length_c 9.5642(17)
_cell_measurement_reflns_used 300
_cell_measurement_temperature 296(2)
_cell_measurement_theta_max 27.56
_cell_measurement_theta_min 1.22
_cell_volume 3946.8(12)
_computing_cell_refinement 'BRUKER SMART APEX II CCD'
_computing_data_collection 'BRUKER SMART APEX II CCD'
_computing_data_reduction 'BRUKER SAINT'
_computing_molecular_graphics DIAMOND-3.0
_computing_publication_material 'SHELXS-97 (Sheldrick, 2008)'
_computing_structure_refinement 'SHELXL-97 (Sheldrick, 2008)'
_computing_structure_solution 'SHELXS-97 (Sheldrick, 2008)'
_diffrn_ambient_temperature 296(2)
_diffrn_measured_fraction_theta_full 0.995
_diffrn_measured_fraction_theta_max 0.995
_diffrn_measurement_device_type 'BRUKER SMART APEX-II CCD'
_diffrn_measurement_method Multi-scan
_diffrn_radiation_monochromator graphite
_diffrn_radiation_source 'fine-focus sealed tube'
_diffrn_radiation_type MoK\a
_diffrn_radiation_wavelength 0.71073
_diffrn_reflns_av_R_equivalents 0.0936
_diffrn_reflns_av_sigmaI/netI 0.1064
_diffrn_reflns_limit_h_max 22
_diffrn_reflns_limit_h_min -22
_diffrn_reflns_limit_k_max 32
_diffrn_reflns_limit_k_min -32
_diffrn_reflns_limit_l_max 12
_diffrn_reflns_limit_l_min -12
_diffrn_reflns_number 32636
_diffrn_reflns_theta_full 27.56
_diffrn_reflns_theta_max 27.56
_diffrn_reflns_theta_min 1.22
_exptl_absorpt_coefficient_mu 0.075
_exptl_absorpt_correction_T_max 0.996
_exptl_absorpt_correction_T_min 0.984
_exptl_absorpt_correction_type empirical
_exptl_absorpt_process_details SADABS
_exptl_crystal_colour 'Light yellow'
_exptl_crystal_density_diffrn 1.203
_exptl_crystal_density_method 'not measured'
_exptl_crystal_description 'Block shape'
_exptl_crystal_F_000 1544.0
_exptl_crystal_size_max 0.23
_exptl_crystal_size_mid 0.18
_exptl_crystal_size_min 0.05
_refine_diff_density_max 0.858
_refine_diff_density_min -0.551
_refine_diff_density_rms 0.068
_refine_ls_extinction_method none
_refine_ls_goodness_of_fit_ref 1.021
_refine_ls_hydrogen_treatment mixed
_refine_ls_matrix_type full
_refine_ls_number_parameters 492
_refine_ls_number_reflns 9136
_refine_ls_number_restraints 0
_refine_ls_restrained_S_all 1.021
_refine_ls_R_factor_all 0.1720
_refine_ls_R_factor_gt 0.0861
_refine_ls_shift/su_max 0.024
_refine_ls_shift/su_mean 0.024
_refine_ls_structure_factor_coef Fsqd
_refine_ls_weighting_details 'calc w=1/[\s^2^(Fo^2^)+(0.2000P)^2^+0.0000P] where P=(Fo^2^+2Fc^2^)/3'
_refine_ls_weighting_scheme calc
_refine_ls_wR_factor_gt 0.2400
_refine_ls_wR_factor_ref 0.2329
_reflns_number_gt 4317
_reflns_number_total 9136
_reflns_threshold_expression >2sigma(I)
_cod_data_source_file c5ay00754b2.cif
_cod_data_source_block habib-l
_cod_depositor_comments
;
The following automatic conversions were performed:

'_exptl_absorpt_correction_type' value 'Empirical' changed to
'empirical' according to
/usr/data/users/saulius/crontab/automatic-downloads/rss-feeds/RSC/lib/dictionaries/cif_core.dic
dictionary named 'cif_core.dic' version 2.4.2 from 2011-04-26.

Automatic conversion script
Id: cif_fix_values 3271 2015-04-21 07:52:19Z andrius 

 Adding full bibliography for 1519497.cif.
;
_cod_original_sg_symbol_H-M 'P 21/c'
_cod_database_code 1519497

loop_
_symmetry_equiv_pos_as_xyz
'x, y, z'
'-x, y+1/2, -z+1/2'
'-x, -y, -z'
'x, -y-1/2, z-1/2'

loop_
_atom_site_label
_atom_site_type_symbol
_atom_site_fract_x
_atom_site_fract_y
_atom_site_fract_z
_atom_site_U_iso_or_equiv
_atom_site_adp_type
_atom_site_occupancy
_atom_site_symmetry_multiplicity
_atom_site_calc_flag
_atom_site_refinement_flags
C2 C 0.2135(4) 0.2733(3) 0.2933(8) 0.097(3) Uani 1 1 d .
H60A H 0.2285 0.2613 0.3932 0.117 Uiso 1 1 calc R
H60B H 0.1808 0.3057 0.2854 0.117 Uiso 1 1 calc R
C7 C 0.3566(2) 0.38804(14) 0.0093(4) 0.0294(8) Uani 1 1 d .
H59 H 0.4041 0.4013 -0.0057 0.035 Uiso 1 1 calc R
O3 O 0.23797(15) 0.58268(10) 0.2414(3) 0.0351(7) Uani 1 1 d .
O1 O 0.14025(14) 0.40917(10) -0.1073(3) 0.0329(6) Uani 1 1 d .
C23 C 0.2919(2) 0.40602(15) -0.4033(4) 0.0313(9) Uani 1 1 d .
C24 C 0.3326(2) 0.40091(16) -0.5101(4) 0.0358(9) Uani 1 1 d .
H52 H 0.3158 0.3755 -0.5835 0.043 Uiso 1 1 calc R
C8 C 0.2845(2) 0.41172(14) -0.0666(4) 0.0256(8) Uani 1 1 d .
C11 C 0.2827(2) 0.45881(13) -0.1696(4) 0.0245(8) Uani 1 1 d .
N3 N 0.33810(17) 0.50272(12) -0.1008(3) 0.0266(7) Uani 1 1 d .
N4 N 0.37290(18) 0.54915(12) 0.2895(3) 0.0309(7) Uani 1 1 d .
C13 C 0.1335(2) 0.45676(14) -0.1871(4) 0.0273(8) Uani 1 1 d .
C12 C 0.1984(2) 0.48022(14) -0.2225(4) 0.0250(8) Uani 1 1 d .
O2 O 0.44695(15) 0.54994(10) -0.1348(3) 0.0376(7) Uani 1 1 d .
C22 C 0.3185(2) 0.44376(14) -0.2944(4) 0.0260(8) Uani 1 1 d .
N2 N -0.03432(17) 0.54578(13) -0.3636(3) 0.0330(8) Uani 1 1 d .
N1 N 0.2921(2) 0.28386(16) 0.2322(4) 0.0545(11) Uani 1 1 d .
C5 C 0.2897(2) 0.32440(15) 0.1322(4) 0.0319(9) Uani 1 1 d .
C6 C 0.3602(2) 0.34610(14) 0.1051(4) 0.0292(8) Uani 1 1 d .
H3 H 0.4096 0.3317 0.1529 0.035 Uiso 1 1 calc R
C29 C 0.3243(2) 0.53552(15) 0.0177(4) 0.0313(8) Uani 1 1 d .
H4A H 0.2679 0.5346 0.0149 0.038 Uiso 1 1 calc R
H4B H 0.3386 0.5729 0.0050 0.038 Uiso 1 1 calc R
C30 C 0.3731(2) 0.51504(15) 0.1640(4) 0.0340(9) Uani 1 1 d .
H5A H 0.3531 0.4795 0.1803 0.041 Uiso 1 1 calc R
H5B H 0.4280 0.5106 0.1594 0.041 Uiso 1 1 calc R
C31 C 0.3009(2) 0.55083(16) 0.3339(4) 0.0361(9) Uani 1 1 d .
H6A H 0.3125 0.5655 0.4312 0.043 Uiso 1 1 calc R
H6B H 0.2817 0.5141 0.3375 0.043 Uiso 1 1 calc R
C34 C 0.2628(2) 0.63542(15) 0.2279(4) 0.0320(9) Uani 1 1 d .
C35 C 0.2037(2) 0.67615(17) 0.1895(4) 0.0399(10) Uani 1 1 d .
C43 C 0.1137(3) 0.66375(19) 0.1545(6) 0.0538(12) Uani 1 1 d .
C44 C 0.0924(3) 0.6458(2) 0.2928(6) 0.0661(14) Uani 1 1 d .
H10A H 0.0360 0.6386 0.2719 0.099 Uiso 1 1 calc R
H10B H 0.1061 0.6740 0.3641 0.099 Uiso 1 1 calc R
H10C H 0.1216 0.6135 0.3293 0.099 Uiso 1 1 calc R
C3 C 0.4040(3) 0.21821(18) 0.2555(5) 0.0601(13) Uani 1 1 d .
H11A H 0.3672 0.1885 0.2329 0.090 Uiso 1 1 calc R
H11B H 0.4526 0.2064 0.3224 0.090 Uiso 1 1 calc R
H11C H 0.4157 0.2310 0.1685 0.090 Uiso 1 1 calc R
C4 C 0.3675(3) 0.26329(18) 0.3228(5) 0.0459(11) Uani 1 1 d .
H12A H 0.3586 0.2504 0.4131 0.055 Uiso 1 1 calc R
H12B H 0.4053 0.2930 0.3455 0.055 Uiso 1 1 calc R
C10 C 0.2170(2) 0.34753(15) 0.0538(4) 0.0317(8) Uani 1 1 d .
H13 H 0.1691 0.3340 0.0662 0.038 Uiso 1 1 calc R
C9 C 0.2155(2) 0.38997(14) -0.0411(4) 0.0267(8) Uani 1 1 d .
C14 C 0.0570(2) 0.47780(15) -0.2300(4) 0.0300(8) Uani 1 1 d .
H15 H 0.0156 0.4607 -0.2019 0.036 Uiso 1 1 calc R
C15 C 0.0412(2) 0.52484(15) -0.3157(4) 0.0296(8) Uani 1 1 d .
C16 C 0.1078(2) 0.54888(15) -0.3530(4) 0.0325(9) Uani 1 1 d .
H17 H 0.1004 0.5801 -0.4092 0.039 Uiso 1 1 calc R
C17 C 0.1825(2) 0.52677(15) -0.3076(4) 0.0312(8) Uani 1 1 d .
H18 H 0.2245 0.5435 -0.3347 0.037 Uiso 1 1 calc R
C33 C 0.3432(2) 0.64731(15) 0.2537(4) 0.0328(9) Uani 1 1 d .
C32 C 0.4060(2) 0.60346(15) 0.2881(4) 0.0357(9) Uani 1 1 d .
H20A H 0.4370 0.6046 0.2170 0.043 Uiso 1 1 calc R
H20B H 0.4421 0.6108 0.3822 0.043 Uiso 1 1 calc R
C38 C 0.3667(2) 0.70109(15) 0.2542(4) 0.0347(9) Uani 1 1 d .
H21 H 0.4210 0.7090 0.2745 0.042 Uiso 1 1 calc R
C37 C 0.3123(3) 0.74342(16) 0.2255(4) 0.0393(10) Uani 1 1 d .
C36 C 0.2318(3) 0.72930(16) 0.1883(4) 0.0431(11) Uani 1 1 d .
H23 H 0.1943 0.7569 0.1609 0.052 Uiso 1 1 calc R
C46 C 0.0919(3) 0.6195(2) 0.0381(6) 0.0677(15) Uani 1 1 d .
H24A H 0.1084 0.6306 -0.0460 0.102 Uiso 1 1 calc R
H24B H 0.0351 0.6138 0.0122 0.102 Uiso 1 1 calc R
H24C H 0.1185 0.5864 0.0752 0.102 Uiso 1 1 calc R
C45 C 0.0628(3) 0.7141(2) 0.0956(8) 0.096(2) Uani 1 1 d .
H25A H 0.0747 0.7259 0.0078 0.145 Uiso 1 1 calc R
H25B H 0.0751 0.7427 0.1661 0.145 Uiso 1 1 calc R
H25C H 0.0071 0.7051 0.0762 0.145 Uiso 1 1 calc R
C39 C 0.3419(3) 0.80239(17) 0.2377(5) 0.0541(13) Uani 1 1 d .
C41 C 0.3971(5) 0.8121(3) 0.3914(7) 0.114(3) Uani 1 1 d .
H27A H 0.3669 0.8077 0.4618 0.171 Uiso 1 1 calc R
H27B H 0.4183 0.8483 0.3975 0.171 Uiso 1 1 calc R
H27C H 0.4403 0.7865 0.4101 0.171 Uiso 1 1 calc R
C40 C 0.4007(5) 0.8125(3) 0.1446(9) 0.114(3) Uani 1 1 d .
H28A H 0.4389 0.7835 0.1589 0.172 Uiso 1 1 calc R
H28B H 0.4280 0.8462 0.1724 0.172 Uiso 1 1 calc R
H28C H 0.3718 0.8141 0.0444 0.172 Uiso 1 1 calc R
C28 C 0.3962(2) 0.51406(15) -0.1694(4) 0.0286(8) Uani 1 1 d .
C27 C 0.3837(2) 0.47628(15) -0.2942(4) 0.0284(8) Uani 1 1 d .
C25 C 0.3984(2) 0.43357(16) -0.5080(4) 0.0363(9) Uani 1 1 d .
H31 H 0.4250 0.4298 -0.5804 0.044 Uiso 1 1 calc R
C26 C 0.4250(2) 0.47145(16) -0.4000(4) 0.0334(9) Uani 1 1 d .
H32 H 0.4692 0.4931 -0.3982 0.040 Uiso 1 1 calc R
C18 C -0.1023(2) 0.52089(17) -0.3245(4) 0.0370(9) Uani 1 1 d .
H33A H -0.0970 0.4818 -0.3277 0.044 Uiso 1 1 calc R
H33B H -0.1509 0.5310 -0.3960 0.044 Uiso 1 1 calc R
C19 C -0.1099(3) 0.53702(19) -0.1761(5) 0.0503(12) Uani 1 1 d .
H34A H -0.0606 0.5296 -0.1053 0.076 Uiso 1 1 calc R
H34B H -0.1523 0.5167 -0.1533 0.076 Uiso 1 1 calc R
H34C H -0.1217 0.5750 -0.1755 0.076 Uiso 1 1 calc R
C20 C -0.0484(2) 0.59538(17) -0.4495(5) 0.0441(11) Uani 1 1 d .
H35A H -0.1048 0.5975 -0.4990 0.053 Uiso 1 1 calc R
H35B H -0.0189 0.5933 -0.5229 0.053 Uiso 1 1 calc R
C21 C -0.0244(3) 0.64691(19) -0.3626(6) 0.0637(14) Uani 1 1 d .
H36A H -0.0546 0.6501 -0.2919 0.096 Uiso 1 1 calc R
H36B H -0.0349 0.6776 -0.4263 0.096 Uiso 1 1 calc R
H36C H 0.0316 0.6456 -0.3145 0.096 Uiso 1 1 calc R
C1 C 0.1750(7) 0.2334(3) 0.2031(9) 0.152(4) Uani 1 1 d .
H61A H 0.1560 0.2476 0.1068 0.229 Uiso 1 1 calc R
H61B H 0.1306 0.2205 0.2362 0.229 Uiso 1 1 calc R
H61C H 0.2114 0.2041 0.2027 0.229 Uiso 1 1 calc R
H1 H 0.246(2) 0.3819(14) -0.400(4) 0.026(9) Uiso 1 1 d .
C42 C 0.2799(4) 0.8420(3) 0.2064(19) 0.265(10) Uani 1 1 d .
H42A H 0.2999 0.8749 0.1752 0.398 Uiso 1 1 calc R
H42B H 0.2622 0.8489 0.2919 0.398 Uiso 1 1 calc R
H42C H 0.2359 0.8288 0.1310 0.398 Uiso 1 1 calc R

loop_
_atom_site_aniso_label
_atom_site_aniso_U_11
_atom_site_aniso_U_22
_atom_site_aniso_U_33
_atom_site_aniso_U_23
_atom_site_aniso_U_13
_atom_site_aniso_U_12
C2 0.096(5) 0.057(4) 0.105(5) 0.041(4) -0.036(4) -0.015(3)
C7 0.034(2) 0.029(2) 0.0281(19) -0.0016(16) 0.0135(15) 0.0004(16)
O3 0.0386(15) 0.0254(14) 0.0402(15) 0.0038(11) 0.0081(12) 0.0016(11)
O1 0.0281(13) 0.0297(14) 0.0394(15) 0.0104(11) 0.0061(11) -0.0001(11)
C23 0.033(2) 0.030(2) 0.031(2) 0.0013(16) 0.0075(16) 0.0035(17)
C24 0.042(2) 0.041(2) 0.0239(19) -0.0024(17) 0.0065(16) 0.0068(18)
C8 0.0306(19) 0.0240(18) 0.0232(17) -0.0026(14) 0.0086(14) -0.0017(15)
C11 0.0260(17) 0.0220(18) 0.0267(18) 0.0000(14) 0.0092(14) 0.0004(14)
N3 0.0313(16) 0.0258(16) 0.0240(15) -0.0024(12) 0.0097(12) -0.0034(13)
N4 0.0364(17) 0.0300(17) 0.0267(16) -0.0029(13) 0.0086(13) 0.0034(14)
C13 0.0321(19) 0.0253(19) 0.0260(18) 0.0024(15) 0.0101(15) -0.0003(15)
C12 0.0280(18) 0.0237(18) 0.0235(17) -0.0014(14) 0.0070(14) 0.0019(14)
O2 0.0348(15) 0.0323(15) 0.0455(16) 0.0002(12) 0.0101(12) -0.0071(12)
C22 0.0265(18) 0.0287(19) 0.0230(18) 0.0027(15) 0.0070(14) 0.0069(15)
N2 0.0272(16) 0.0366(19) 0.0354(18) 0.0057(14) 0.0083(13) 0.0043(14)
N1 0.044(2) 0.054(2) 0.063(3) 0.035(2) 0.0085(18) -0.0008(18)
C5 0.040(2) 0.029(2) 0.0270(19) 0.0036(16) 0.0076(16) 0.0008(17)
C6 0.0304(19) 0.028(2) 0.0276(19) 0.0010(16) 0.0052(15) 0.0034(16)
C29 0.036(2) 0.0261(19) 0.032(2) 0.0003(16) 0.0094(16) 0.0040(16)
C30 0.038(2) 0.028(2) 0.034(2) -0.0030(16) 0.0070(16) 0.0043(16)
C31 0.041(2) 0.035(2) 0.032(2) 0.0037(17) 0.0084(17) 0.0088(18)
C34 0.042(2) 0.027(2) 0.0268(19) -0.0003(15) 0.0084(16) -0.0002(17)
C35 0.044(2) 0.040(2) 0.035(2) 0.0071(18) 0.0086(17) 0.0068(19)
C43 0.042(3) 0.045(3) 0.071(3) 0.014(2) 0.007(2) 0.012(2)
C44 0.060(3) 0.057(3) 0.091(4) 0.002(3) 0.037(3) 0.002(3)
C3 0.077(4) 0.040(3) 0.059(3) -0.003(2) 0.010(3) -0.001(2)
C4 0.050(3) 0.047(3) 0.039(2) 0.014(2) 0.0093(19) 0.004(2)
C10 0.032(2) 0.030(2) 0.035(2) 0.0045(16) 0.0136(16) -0.0031(16)
C9 0.0295(19) 0.0245(18) 0.0248(18) -0.0016(15) 0.0046(14) 0.0021(15)
C14 0.0299(19) 0.032(2) 0.0291(19) 0.0005(16) 0.0096(15) -0.0010(16)
C15 0.032(2) 0.034(2) 0.0242(18) -0.0035(16) 0.0096(15) 0.0018(16)
C16 0.038(2) 0.029(2) 0.032(2) 0.0060(16) 0.0121(16) 0.0070(16)
C17 0.031(2) 0.031(2) 0.033(2) 0.0036(16) 0.0106(16) 0.0009(16)
C33 0.045(2) 0.030(2) 0.0227(18) -0.0026(15) 0.0076(16) 0.0039(17)
C32 0.037(2) 0.030(2) 0.037(2) -0.0050(17) 0.0032(17) 0.0008(17)
C38 0.046(2) 0.029(2) 0.029(2) -0.0017(16) 0.0079(17) -0.0017(17)
C37 0.058(3) 0.028(2) 0.032(2) 0.0014(17) 0.0110(18) 0.0011(19)
C36 0.056(3) 0.033(2) 0.040(2) 0.0072(18) 0.009(2) 0.014(2)
C46 0.045(3) 0.075(4) 0.070(3) 0.007(3) -0.009(2) -0.003(3)
C45 0.046(3) 0.068(4) 0.163(7) 0.043(4) 0.006(4) 0.021(3)
C39 0.097(4) 0.027(2) 0.044(3) -0.0003(19) 0.028(3) 0.001(2)
C41 0.191(8) 0.057(4) 0.085(5) -0.011(3) 0.018(5) -0.041(5)
C40 0.180(8) 0.051(4) 0.138(6) -0.010(4) 0.089(6) -0.042(4)
C28 0.0261(18) 0.0283(19) 0.0307(19) 0.0043(16) 0.0062(15) 0.0002(15)
C27 0.0267(18) 0.033(2) 0.0250(18) 0.0075(16) 0.0049(14) 0.0034(15)
C25 0.037(2) 0.044(2) 0.028(2) 0.0065(18) 0.0106(16) 0.0113(18)
C26 0.031(2) 0.043(2) 0.0263(19) 0.0074(17) 0.0081(15) 0.0044(17)
C18 0.028(2) 0.045(2) 0.035(2) -0.0006(18) 0.0029(16) 0.0031(17)
C19 0.046(3) 0.057(3) 0.051(3) -0.004(2) 0.017(2) -0.001(2)
C20 0.033(2) 0.050(3) 0.045(2) 0.007(2) 0.0023(18) 0.0073(19)
C21 0.069(3) 0.043(3) 0.077(4) -0.001(3) 0.015(3) 0.011(2)
C1 0.271(13) 0.085(6) 0.101(6) 0.021(5) 0.047(7) 0.072(7)
C42 0.059(5) 0.036(4) 0.66(3) 0.016(8) 0.025(9) 0.007(3)

loop_
_atom_type_symbol
_atom_type_description
_atom_type_scat_dispersion_real
_atom_type_scat_dispersion_imag
_atom_type_scat_source
C C 0.0033 0.0016 'International Tables Vol C Tables 4.2.6.8 and 6.1.1.4'
H H 0.0000 0.0000 'International Tables Vol C Tables 4.2.6.8 and 6.1.1.4'
N N 0.0061 0.0033 'International Tables Vol C Tables 4.2.6.8 and 6.1.1.4'
O O 0.0106 0.0060 'International Tables Vol C Tables 4.2.6.8 and 6.1.1.4'

loop_
_citation_id
_citation_doi
_citation_year
1 10.1039/C5AY00754B 2015

loop_
_geom_angle_atom_site_label_1
_geom_angle_atom_site_label_2
_geom_angle_atom_site_label_3
_geom_angle
C1 C2 N1 101.8(8)
C1 C2 H60A 111.4
N1 C2 H60A 111.4
C1 C2 H60B 111.4
N1 C2 H60B 111.4
H60A C2 H60B 109.3
C6 C7 C8 122.8(3)
C6 C7 H59 118.6
C8 C7 H59 118.6
C34 O3 C31 111.4(3)
C9 O1 C13 118.6(3)
C22 C23 C24 118.8(4)
C22 C23 H1 119(2)
C24 C23 H1 122(2)
C23 C24 C25 120.4(4)
C23 C24 H52 119.8
C25 C24 H52 119.8
C9 C8 C7 116.1(3)
C9 C8 C11 122.4(3)
C7 C8 C11 121.5(3)
N3 C11 C12 110.5(3)
N3 C11 C8 111.7(3)
C12 C11 C8 109.9(3)
N3 C11 C22 100.3(3)
C12 C11 C22 112.1(3)
C8 C11 C22 112.1(3)
C28 N3 C29 123.2(3)
C28 N3 C11 114.1(3)
C29 N3 C11 122.1(3)
C31 N4 C32 110.7(3)
C31 N4 C30 116.7(3)
C32 N4 C30 115.9(3)
C12 C13 C14 123.2(3)
C12 C13 O1 122.0(3)
C14 C13 O1 114.8(3)
C13 C12 C17 116.0(3)
C13 C12 C11 123.2(3)
C17 C12 C11 120.8(3)
C23 C22 C27 120.2(3)
C23 C22 C11 129.0(3)
C27 C22 C11 110.7(3)
C15 N2 C18 121.2(3)
C15 N2 C20 120.7(3)
C18 N2 C20 118.0(3)
C5 N1 C4 121.8(3)
C5 N1 C2 119.1(3)
C4 N1 C2 115.6(3)
N1 C5 C10 121.7(3)
N1 C5 C6 122.0(3)
C10 C5 C6 116.3(3)
C7 C6 C5 121.0(3)
C7 C6 H3 119.5
C5 C6 H3 119.5
N3 C29 C30 111.5(3)
N3 C29 H4A 109.3
C30 C29 H4A 109.3
N3 C29 H4B 109.3
C30 C29 H4B 109.3
H4A C29 H4B 108.0
N4 C30 C29 116.4(3)
N4 C30 H5A 108.2
C29 C30 H5A 108.2
N4 C30 H5B 108.2
C29 C30 H5B 108.2
H5A C30 H5B 107.4
N4 C31 O3 114.5(3)
N4 C31 H6A 108.6
O3 C31 H6A 108.6
N4 C31 H6B 108.6
O3 C31 H6B 108.6
H6A C31 H6B 107.6
C33 C34 O3 120.3(3)
C33 C34 C35 121.6(4)
O3 C34 C35 118.1(3)
C36 C35 C34 116.1(4)
C36 C35 C43 121.3(4)
C34 C35 C43 122.6(4)
C44 C43 C46 110.6(4)
C44 C43 C35 109.1(4)
C46 C43 C35 110.1(4)
C44 C43 C45 107.9(5)
C46 C43 C45 107.4(4)
C35 C43 C45 111.7(4)
C43 C44 H10A 109.5
C43 C44 H10B 109.5
H10A C44 H10B 109.5
C43 C44 H10C 109.5
H10A C44 H10C 109.5
H10B C44 H10C 109.5
C4 C3 H11A 109.5
C4 C3 H11B 109.5
H11A C3 H11B 109.5
C4 C3 H11C 109.5
H11A C3 H11C 109.5
H11B C3 H11C 109.5
N1 C4 C3 114.5(4)
N1 C4 H12A 108.6
C3 C4 H12A 108.6
N1 C4 H12B 108.6
C3 C4 H12B 108.6
H12A C4 H12B 107.6
C9 C10 C5 121.3(3)
C9 C10 H13 119.4
C5 C10 H13 119.4
O1 C9 C10 114.7(3)
O1 C9 C8 122.8(3)
C10 C9 C8 122.6(3)
C13 C14 C15 120.7(3)
C13 C14 H15 119.7
C15 C14 H15 119.7
N2 C15 C14 122.1(3)
N2 C15 C16 121.6(3)
C14 C15 C16 116.2(3)
C17 C16 C15 121.1(3)
C17 C16 H17 119.5
C15 C16 H17 119.5
C16 C17 C12 122.9(4)
C16 C17 H18 118.6
C12 C17 H18 118.6
C34 C33 C38 119.0(4)
C34 C33 C32 121.5(3)
C38 C33 C32 119.4(4)
N4 C32 C33 113.4(3)
N4 C32 H20A 108.9
C33 C32 H20A 108.9
N4 C32 H20B 108.9
C33 C32 H20B 108.9
H20A C32 H20B 107.7
C37 C38 C33 122.5(4)
C37 C38 H21 118.7
C33 C38 H21 118.8
C38 C37 C36 116.5(4)
C38 C37 C39 120.2(4)
C36 C37 C39 123.3(4)
C37 C36 C35 124.0(4)
C37 C36 H23 118.0
C35 C36 H23 118.0
C43 C46 H24A 109.5
C43 C46 H24B 109.5
H24A C46 H24B 109.5
C43 C46 H24C 109.5
H24A C46 H24C 109.5
H24B C46 H24C 109.5
C43 C45 H25A 109.5
C43 C45 H25B 109.5
H25A C45 H25B 109.5
C43 C45 H25C 109.5
H25A C45 H25C 109.5
H25B C45 H25C 109.5
C42 C39 C40 110.1(7)
C42 C39 C37 114.5(5)
C40 C39 C37 111.6(4)
C42 C39 C41 109.8(8)
C40 C39 C41 100.7(6)
C37 C39 C41 109.3(4)
C39 C41 H27A 109.5
C39 C41 H27B 109.5
H27A C41 H27B 109.5
C39 C41 H27C 109.5
H27A C41 H27C 109.5
H27B C41 H27C 109.5
C39 C40 H28A 109.5
C39 C40 H28B 109.5
H28A C40 H28B 109.5
C39 C40 H28C 109.5
H28A C40 H28C 109.5
H28B C40 H28C 109.5
O2 C28 N3 125.6(3)
O2 C28 C27 127.8(3)
N3 C28 C27 106.6(3)
C22 C27 C26 121.6(3)
C22 C27 C28 108.3(3)
C26 C27 C28 130.1(3)
C26 C25 C24 121.0(4)
C26 C25 H31 119.5
C24 C25 H31 119.5
C25 C26 C27 118.0(4)
C25 C26 H32 121.0
C27 C26 H32 121.0
N2 C18 C19 113.7(3)
N2 C18 H33A 108.8
C19 C18 H33A 108.8
N2 C18 H33B 108.8
C19 C18 H33B 108.8
H33A C18 H33B 107.7
C18 C19 H34A 109.5
C18 C19 H34B 109.5
H34A C19 H34B 109.5
C18 C19 H34C 109.5
H34A C19 H34C 109.5
H34B C19 H34C 109.5
N2 C20 C21 114.4(4)
N2 C20 H35A 108.7
C21 C20 H35A 108.7
N2 C20 H35B 108.7
C21 C20 H35B 108.7
H35A C20 H35B 107.6
C20 C21 H36A 109.5
C20 C21 H36B 109.5
H36A C21 H36B 109.5
C20 C21 H36C 109.5
H36A C21 H36C 109.5
H36B C21 H36C 109.5
C2 C1 H61A 109.5
C2 C1 H61B 109.5
H61A C1 H61B 109.5
C2 C1 H61C 109.5
H61A C1 H61C 109.5
H61B C1 H61C 109.5
C39 C42 H42A 113.3
C39 C42 H42B 113.3
H42A C42 H42B 105.4
C39 C42 H42C 113.0
H42A C42 H42C 105.4
H42B C42 H42C 105.6

loop_
_geom_bond_atom_site_label_1
_geom_bond_atom_site_label_2
_geom_bond_distance
C2 C1 1.364(10)
C2 N1 1.634(8)
C2 H60A 0.9700
C2 H60B 0.9700
C7 C6 1.373(5)
C7 C8 1.399(5)
C7 H59 0.9300
O3 C34 1.387(4)
O3 C31 1.445(4)
O1 C9 1.376(4)
O1 C13 1.389(4)
C23 C22 1.384(5)
C23 C24 1.389(5)
C23 H1 1.00(4)
C24 C25 1.392(6)
C24 H52 0.9300
C8 C9 1.387(5)
C8 C11 1.519(5)
C11 N3 1.483(4)
C11 C12 1.511(5)
C11 C22 1.525(5)
N3 C28 1.365(4)
N3 C29 1.462(4)
N4 C31 1.418(5)
N4 C32 1.459(5)
N4 C30 1.466(5)
C13 C12 1.382(5)
C13 C14 1.382(5)
C12 C17 1.394(5)
O2 C28 1.231(4)
C22 C27 1.385(5)
N2 C15 1.369(4)
N2 C18 1.459(5)
N2 C20 1.459(5)
N1 C5 1.377(5)
N1 C4 1.458(5)
C5 C10 1.408(5)
C5 C6 1.417(5)
C6 H3 0.9300
C29 C30 1.522(5)
C29 H4A 0.9700
C29 H4B 0.9700
C30 H5A 0.9700
C30 H5B 0.9700
C31 H6A 0.9700
C31 H6B 0.9700
C34 C33 1.382(6)
C34 C35 1.413(5)
C35 C36 1.400(6)
C35 C43 1.538(6)
C43 C44 1.528(7)
C43 C46 1.536(7)
C43 C45 1.543(6)
C44 H10A 0.9600
C44 H10B 0.9600
C44 H10C 0.9600
C3 C4 1.504(6)
C3 H11A 0.9600
C3 H11B 0.9600
C3 H11C 0.9600
C4 H12A 0.9700
C4 H12B 0.9700
C10 C9 1.382(5)
C10 H13 0.9300
C14 C15 1.407(5)
C14 H15 0.9300
C15 C16 1.423(5)
C16 C17 1.366(5)
C16 H17 0.9300
C17 H18 0.9300
C33 C38 1.388(5)
C33 C32 1.509(5)
C32 H20A 0.9700
C32 H20B 0.9700
C38 C37 1.385(5)
C38 H21 0.9300
C37 C36 1.391(6)
C37 C39 1.537(6)
C36 H23 0.9300
C46 H24A 0.9600
C46 H24B 0.9600
C46 H24C 0.9600
C45 H25A 0.9600
C45 H25B 0.9600
C45 H25C 0.9600
C39 C42 1.425(8)
C39 C40 1.536(8)
C39 C41 1.551(8)
C41 H27A 0.9600
C41 H27B 0.9600
C41 H27C 0.9600
C40 H28A 0.9600
C40 H28B 0.9600
C40 H28C 0.9600
C28 C27 1.485(5)
C27 C26 1.387(5)
C25 C26 1.381(6)
C25 H31 0.9300
C26 H32 0.9300
C18 C19 1.513(6)
C18 H33A 0.9700
C18 H33B 0.9700
C19 H34A 0.9600
C19 H34B 0.9600
C19 H34C 0.9600
C20 C21 1.517(6)
C20 H35A 0.9700
C20 H35B 0.9700
C21 H36A 0.9600
C21 H36B 0.9600
C21 H36C 0.9600
C1 H61A 0.9600
C1 H61B 0.9600
C1 H61C 0.9600
C42 H42A 0.9955
C42 H42B 0.9955
C42 H42C 0.9943
